data_7131535
loop_
_publ_author_name
'Logallo, Alessandra'
'Hevia, Eva'

_publ_section_title
;
 Applying Na/Co(II) bimetallic partnerships to promote multiple Co-H
 exchanges in polyfluoroarenes.
;
_journal_issue 36
_journal_name_full 'Chemical communications (Cambridge, England)'
_journal_page_first 5383
_journal_page_last 5386
_journal_paper_doi 10.1039/d3cc01216f
_journal_volume 59
_journal_year 2023
_chemical_formula_moiety 'C26 H55 Co F2 N2 Na O2 Si4'
_chemical_formula_sum 'C26 H55 Co F2 N2 Na O2 Si4'
_chemical_formula_weight 660.00
_space_group_crystal_system monoclinic
_space_group_IT_number 14
_space_group_name_Hall '-P 2yn'
_space_group_name_H-M_alt 'P 1 21/n 1'
_atom_sites_solution_hydrogens geom
_atom_sites_solution_primary dual
_audit_creation_date 2023-03-09
_audit_creation_method
;
Olex2 1.5
(compiled 2023.03.06 svn.rbb2c1857 for OlexSys, GUI svn.r6748)
;
_audit_update_record
;
2023-03-10 deposited with the CCDC.	2023-04-11 downloaded from the CCDC.
;
_cell_angle_alpha 90
_cell_angle_beta 112.3623(14)
_cell_angle_gamma 90
_cell_formula_units_Z 4
_cell_length_a 17.5676(2)
_cell_length_b 11.28947(11)
_cell_length_c 20.1652(3)
_cell_measurement_reflns_used 30414
_cell_measurement_temperature 173.00(10)
_cell_measurement_theta_max 28.8230
_cell_measurement_theta_min 1.9360
_cell_volume 3698.58(9)
_computing_cell_refinement 'CrysAlisPro 1.171.42.73a (Rigaku OD, 2022)'
_computing_data_collection 'CrysAlisPro 1.171.42.73a (Rigaku OD, 2022)'
_computing_data_reduction 'CrysAlisPro 1.171.42.73a (Rigaku OD, 2022)'
_computing_molecular_graphics 'Olex2 1.5 (Dolomanov et al., 2009)'
_computing_publication_material 'Olex2 1.5 (Dolomanov et al., 2009)'
_computing_structure_refinement 'SHELXL 2018/3 (Sheldrick, 2015)'
_computing_structure_solution 'SHELXT 2018/2 (Sheldrick, 2018)'
_diffrn_ambient_environment N~2~
_diffrn_ambient_temperature 173.00(10)
_diffrn_detector 'CCD plate'
_diffrn_detector_area_resol_mean 16.0965
_diffrn_detector_type Eos
_diffrn_measured_fraction_theta_full 0.999
_diffrn_measured_fraction_theta_max 0.999
_diffrn_measurement_details
;
List of Runs (angles in degrees, time in seconds):

  # Type    Start    End  Width  t~exp~   \w     \q     \k     \f   Frames
#--------------------------------------------------------------------------
  1  \w    -44.00  42.00   1.00    5.00    --    0.31  77.00-150.00   86
  2  \w    -96.00 -39.00   1.00    5.00    --    0.31-178.00-150.00   57
  3  \w    -96.00 -37.00   1.00    5.00    --    0.31 178.00-150.00   59
  4  \w    -42.00   9.00   1.00   60.00    --  -35.55 -77.00  90.00   51
  5  \w    -42.00   9.00   1.00   60.00    --  -35.55 -77.00 150.00   51
  6  \w   -112.00   3.00   1.00   60.00    --  -35.55 -57.00-120.00  115
  7  \w   -104.00  -2.00   1.00   60.00    --  -35.55 121.00-121.00  102
  8  \w    -80.00  42.00   1.00   60.00    --  -35.55  77.00-180.00  122
  9  \w    -42.00   9.00   1.00   60.00    --  -35.55 -77.00   0.00   51
 10  \w     -2.00 113.00   1.00   60.00    --   36.17  57.00  30.00  115
 11  \w     -8.00  42.00   1.00   60.00    --   36.17  77.00  90.00   50
 12  \w     -8.00  42.00   1.00   60.00    --   36.17  77.00-120.00   50
 13  \w    -35.00  -7.00   1.00   60.00    --   36.17 126.00-130.04   28
 14  \w    -15.00  92.00   1.00   60.00    --   36.17 -99.00  30.00  107
 15  \w    -76.00  39.00   1.00    5.00    --    0.31 -57.00  60.00  115
 16  \w    -42.00  45.00   1.00    5.00    --    0.31 -77.00 -90.00   87
 17  \w   -124.00  51.00   1.00   60.00    --  -35.55 -19.00  60.00  175
 18  \w    -74.00  41.00   1.00   60.00    --  -35.55  57.00 -30.00  115
 19  \w    -95.00  48.00   1.00   60.00    --  -35.55  38.00 150.00  143
 20  \w    -34.00  -6.00   1.00   60.00    --   36.17 125.00 -34.93   28
 21  \w    -23.00 119.00   1.00   60.00    --   36.17  38.00 -30.00  142
 22  \w    -15.00  10.00   1.00   60.00    --   36.17 -99.00-120.00   25
;
_diffrn_measurement_device 'four-circle diffractometer'
_diffrn_measurement_device_type 'SuperNova, Single source at offset/far, Eos'
_diffrn_measurement_method '\w scans'
_diffrn_orient_matrix_type 'CrysAlisPro convention (1999,Acta A55,543-557)'
_diffrn_orient_matrix_UB_11 0.0106655000
_diffrn_orient_matrix_UB_12 -0.0176216000
_diffrn_orient_matrix_UB_13 0.0361941000
_diffrn_orient_matrix_UB_21 0.0324391000
_diffrn_orient_matrix_UB_22 0.0420344000
_diffrn_orient_matrix_UB_23 0.0109829000
_diffrn_orient_matrix_UB_31 -0.0271982000
_diffrn_orient_matrix_UB_32 0.0432388000
_diffrn_orient_matrix_UB_33 0.0040579000
_diffrn_radiation_monochromator mirror
_diffrn_radiation_probe x-ray
_diffrn_radiation_type 'Mo K\a'
_diffrn_radiation_wavelength 0.71073
_diffrn_reflns_av_R_equivalents 0.0505
_diffrn_reflns_av_unetI/netI 0.0263
_diffrn_reflns_Laue_measured_fraction_full 0.999
_diffrn_reflns_Laue_measured_fraction_max 0.999
_diffrn_reflns_limit_h_max 25
_diffrn_reflns_limit_h_min -25
_diffrn_reflns_limit_k_max 16
_diffrn_reflns_limit_k_min -16
_diffrn_reflns_limit_l_max 28
_diffrn_reflns_limit_l_min -28
_diffrn_reflns_number 110235
_diffrn_reflns_point_group_measured_fraction_full 0.999
_diffrn_reflns_point_group_measured_fraction_max 0.999
_diffrn_reflns_theta_full 25.242
_diffrn_reflns_theta_max 30.751
_diffrn_reflns_theta_min 1.951
_diffrn_source 'micro-focus sealed X-ray tube'
_diffrn_source_type 'SuperNova (Mo) X-ray Source'
_exptl_absorpt_coefficient_mu 0.639
_exptl_absorpt_correction_T_max 1.000
_exptl_absorpt_correction_T_min 0.562
_exptl_absorpt_correction_type gaussian
_exptl_absorpt_process_details
;
CrysAlisPro 1.171.42.73a (Rigaku Oxford Diffraction, 2022)
Numerical absorption correction based on gaussian integration over
a multifaceted crystal model
Empirical absorption correction using spherical harmonics,
implemented in SCALE3 ABSPACK scaling algorithm.
;
_exptl_crystal_colour green
_exptl_crystal_colour_primary green
_exptl_crystal_density_diffrn 1.185
_exptl_crystal_description plate
_exptl_crystal_F_000 1412
_exptl_crystal_size_max 0.459
_exptl_crystal_size_mid 0.233
_exptl_crystal_size_min 0.063
_refine_diff_density_max 0.292
_refine_diff_density_min -0.275
_refine_diff_density_rms 0.046
_refine_ls_extinction_method none
_refine_ls_goodness_of_fit_ref 1.032
_refine_ls_hydrogen_treatment constr
_refine_ls_matrix_type full
_refine_ls_number_parameters 512
_refine_ls_number_reflns 11548
_refine_ls_number_restraints 52
_refine_ls_restrained_S_all 1.036
_refine_ls_R_factor_all 0.0617
_refine_ls_R_factor_gt 0.0402
_refine_ls_shift/su_max 0.002
_refine_ls_shift/su_mean 0.000
_refine_ls_structure_factor_coef Fsqd
_refine_ls_weighting_details 'w=1/[\s^2^(Fo^2^)+(0.0441P)^2^+1.1427P] where P=(Fo^2^+2Fc^2^)/3'
_refine_ls_weighting_scheme calc
_refine_ls_wR_factor_gt 0.0973
_refine_ls_wR_factor_ref 0.1078
_reflns_Friedel_coverage 0.000
_reflns_number_gt 8471
_reflns_number_total 11548
_reflns_threshold_expression 'I > 2\s(I)'
_cod_data_source_file d3cc01216f2.cif
_cod_data_source_block 22eh144_al579
_cod_depositor_comments 'Adding full bibliography for 7131535--7131539.cif.'
_cod_original_cell_volume 3698.58(8)
_cod_database_code 7131535
_shelx_shelxl_version_number 2018/3
_chemical_oxdiff_formula 'C104  H220  Co4  F8  N8  Na4  O8  Si16  '
_shelx_space_group_comment
;
The symmetry employed for this shelxl refinement is uniquely defined
by the following loop, which should always be used as a source of
symmetry information in preference to the above space-group names.
They are only intended as comments.
;
_shelx_estimated_absorpt_t_max 0.961
_shelx_estimated_absorpt_t_min 0.758
_olex2_refinement_description
;
1. Fixed Uiso
 At 1.2 times of:
  All C(H) groups, All C(H,H) groups, All C(H,H,H,H) groups
 At 1.5 times of:
  All C(H,H,H) groups
2. Restrained distances
 N1A-Co1 \\sim N1-Co1
 with sigma of 0.002
 Si3-C8A \\sim Si3-C8 \\sim Si3-C7A \\sim Si3-C7 \\sim Si3-C9A \\sim Si3-C9
 with sigma of 0.002
3. Uiso/Uaniso restraints and constraints
Uanis(C22) \\sim Ueq, Uanis(C21) \\sim Ueq: with sigma of 0.01 and sigma for
terminal atoms of 0.02
Uanis(C8) \\sim Ueq: with sigma of 0.01 and sigma for terminal atoms of 0.01
Uanis(C5A) \\sim Ueq, Uanis(C6A) \\sim Ueq, Uanis(C4A) \\sim Ueq: with sigma of
0.01 and sigma for terminal atoms of 0.02
4. Others
 Sof(C6A)=Sof(H6AA)=Sof(H6AB)=Sof(H6AC)=Sof(C5A)=Sof(H5AA)=Sof(H5AB)=Sof(H5AC)=
 Sof(Si2A)=Sof(C4A)=Sof(H4AA)=Sof(H4AB)=Sof(H4AC)=Sof(N1A)=Sof(Si1A)=Sof(C1A)=
 Sof(H1AA)=Sof(H1AB)=Sof(H1AC)=Sof(C2A)=Sof(H2AA)=Sof(H2AB)=Sof(H2AC)=Sof(C3A)=
 Sof(H3AA)=Sof(H3AB)=Sof(H3AC)=1-FVAR(1)
 Sof(Si1)=Sof(Si2)=Sof(N1)=Sof(C1)=Sof(H1A)=Sof(H1B)=Sof(H1C)=Sof(C6)=Sof(H6A)=
 Sof(H6B)=Sof(H6C)=Sof(C5)=Sof(H5A)=Sof(H5B)=Sof(H5C)=Sof(C2)=Sof(H2A)=Sof(H2B)=
 Sof(H2C)=Sof(C3)=Sof(H3A)=Sof(H3B)=Sof(H3C)=Sof(C4)=Sof(H4A)=Sof(H4B)=Sof(H4C)=
 FVAR(1)
 Sof(C20A)=Sof(H20C)=Sof(H20D)=Sof(C21A)=Sof(H21C)=Sof(H21D)=Sof(C22A)=
 Sof(H22C)=Sof(H22D)=Sof(C19A)=Sof(H19C)=Sof(H19D)=1-FVAR(2)
 Sof(C19)=Sof(H19A)=Sof(H19B)=Sof(C21)=Sof(H21A)=Sof(H21B)=Sof(C20)=Sof(H20A)=
 Sof(H20B)=Sof(C22)=Sof(H22A)=Sof(H22B)=FVAR(2)
 Sof(H25C)=Sof(H25D)=Sof(C26A)=Sof(H26C)=Sof(H26D)=1-FVAR(3)
 Sof(H25A)=Sof(H25B)=Sof(C26)=Sof(H26A)=Sof(H26B)=FVAR(3)
 Sof(C8A)=Sof(H8AA)=Sof(H8AB)=Sof(H8AC)=Sof(C9A)=Sof(H9AA)=Sof(H9AB)=Sof(H9AC)=
 Sof(C7A)=Sof(H7AA)=Sof(H7AB)=Sof(H7AC)=1-FVAR(4)
 Sof(C9)=Sof(H9A)=Sof(H9B)=Sof(H9C)=Sof(C7)=Sof(H7A)=Sof(H7B)=Sof(H7C)=Sof(C8)=
 Sof(H8C)=Sof(H8A)=Sof(H8B)=FVAR(4)
5.a Secondary CH2 refined with riding coordinates:
 C19(H19A,H19B), C25(H25A,H25B), C25(H25C,H25D), C23(H23A,H23B), C24(H24A,
 H24B), C21(H21A,H21B), C20(H20A,H20B), C22(H22A,H22B), C26(H26A,H26B),
 C20A(H20C,H20D), C21A(H21C,H21D), C22A(H22C,H22D), C19A(H19C,H19D), C26A(H26C,
 H26D)
5.b Me refined with riding coordinates:
 C10(H10A,H10B,H10C), C9(H9A,H9B,H9C), C7(H7A,H7B,H7C), C8(H8C,H8A,H8B),
 C2A(H2AA,H2AB,H2AC), C3A(H3AA,H3AB,H3AC), C8A(H8AA,H8AB,H8AC), C9A(H9AA,H9AB,
 H9AC), C7A(H7AA,H7AB,H7AC)
5.c Aromatic/amide H refined with riding coordinates:
 C18(H18), C16(H16), C15(H15)
5.d Idealised Me refined as rotating group:
 C11(H11A,H11B,H11C), C12(H12A,H12B,H12C), C1(H1A,H1B,H1C), C6(H6A,H6B,H6C),
 C5(H5A,H5B,H5C), C2(H2A,H2B,H2C), C3(H3A,H3B,H3C), C4(H4A,H4B,H4C), C6A(H6AA,
 H6AB,H6AC), C5A(H5AA,H5AB,H5AC), C4A(H4AA,H4AB,H4AC), C1A(H1AA,H1AB,H1AC)
;
_olex2_submission_special_instructions 'No special instructions were received'
_oxdiff_exptl_absorpt_empirical_details
;
Empirical correction (ABSPACK) includes:
- Absorption correction using spherical harmonics
- Frame scaling
;
_oxdiff_exptl_absorpt_empirical_full_max 1.339
_oxdiff_exptl_absorpt_empirical_full_min 0.807

loop_
_space_group_symop_operation_xyz
'x, y, z'
'-x+1/2, y+1/2, -z+1/2'
'-x, -y, -z'
'x-1/2, -y-1/2, z-1/2'

loop_
_atom_site_label
_atom_site_type_symbol
_atom_site_fract_x
_atom_site_fract_y
_atom_site_fract_z
_atom_site_U_iso_or_equiv
_atom_site_adp_type
_atom_site_occupancy
_atom_site_site_symmetry_order
_atom_site_calc_flag
_atom_site_refinement_flags_posn
_atom_site_refinement_flags_adp
_atom_site_refinement_flags_occupancy
_atom_site_disorder_assembly
_atom_site_disorder_group
Co1 Co 0.75455(2) 0.12498(2) 0.51095(2) 0.03423(6) Uani 1 1 d D . . . .
Si4 Si 0.90269(3) 0.23927(5) 0.49010(3) 0.04513(12) Uani 1 1 d . . . . .
Si3 Si 0.83490(3) 0.36607(5) 0.58766(3) 0.04685(12) Uani 1 1 d D . . . .
Si1 Si 0.6784(2) 0.0348(4) 0.6159(2) 0.0525(5) Uani 0.813(5) 1 d . . P A 1
Si2 Si 0.83224(12) -0.08689(12) 0.61259(7) 0.0556(3) Uani 0.813(5) 1 d . . P A 1
Na06 Na 0.71667(5) 0.37274(6) 0.41918(4) 0.05101(18) Uani 1 1 d . . . . .
F2 F 0.69513(8) 0.22307(10) 0.34023(6) 0.0616(3) Uani 1 1 d . . . . .
N2 N 0.82457(8) 0.26693(12) 0.51972(7) 0.0368(3) Uani 1 1 d . . . . .
F1 F 0.53784(9) -0.18630(12) 0.34822(8) 0.0808(4) Uani 1 1 d . . . . .
O1 O 0.72659(9) 0.53189(14) 0.35301(8) 0.0652(4) Uani 1 1 d . . . . .
N1 N 0.7595(3) 0.0192(5) 0.5882(3) 0.0386(8) Uani 0.813(5) 1 d D . P A 1
O2 O 0.58271(9) 0.41710(14) 0.39618(11) 0.0768(5) Uani 1 1 d . . . . .
C13 C 0.67310(10) 0.07107(15) 0.41224(9) 0.0398(3) Uani 1 1 d . . . . .
C18 C 0.62973(11) -0.03516(16) 0.41003(10) 0.0472(4) Uani 1 1 d . . . . .
H18 H 0.637302 -0.074914 0.453613 0.057 Uiso 1 1 calc R U . . .
C14 C 0.65586(11) 0.11715(16) 0.34523(10) 0.0450(4) Uani 1 1 d . . . . .
C17 C 0.57700(12) -0.08224(18) 0.34655(12) 0.0544(5) Uani 1 1 d . . . . .
C16 C 0.56233(13) -0.0320(2) 0.28136(12) 0.0609(5) Uani 1 1 d . . . . .
H16 H 0.525590 -0.067204 0.238285 0.073 Uiso 1 1 calc R U . . .
C15 C 0.60327(14) 0.0726(2) 0.28059(11) 0.0595(5) Uani 1 1 d . . . . .
H15 H 0.595262 0.112180 0.236863 0.071 Uiso 1 1 calc R U . . .
C10 C 0.88975(13) 0.09126(18) 0.44611(12) 0.0557(5) Uani 1 1 d . . . . .
H10A H 0.934879 0.077609 0.429742 0.083 Uiso 1 1 calc R U . . .
H10B H 0.890427 0.029578 0.480525 0.083 Uiso 1 1 calc R U . . .
H10C H 0.837137 0.088805 0.404936 0.083 Uiso 1 1 calc R U . . .
C11 C 0.90419(15) 0.3499(2) 0.42139(14) 0.0670(6) Uani 1 1 d . . . . .
H11A H 0.851356 0.347972 0.380451 0.101 Uiso 1 1 calc R U . . .
H11B H 0.948634 0.330198 0.405164 0.101 Uiso 1 1 calc R U . . .
H11C H 0.913363 0.429285 0.442599 0.101 Uiso 1 1 calc R U . . .
C9 C 0.9077(4) 0.4894(6) 0.5910(7) 0.0511(15) Uani 0.670(16) 1 d D . P B 1
H9A H 0.911875 0.543584 0.630217 0.077 Uiso 0.670(16) 1 calc R U P B 1
H9B H 0.962175 0.456425 0.599193 0.077 Uiso 0.670(16) 1 calc R U P B 1
H9C H 0.887233 0.532578 0.545458 0.077 Uiso 0.670(16) 1 calc R U P B 1
C19 C 0.5168(9) 0.3352(12) 0.3864(9) 0.094(5) Uani 0.415(17) 1 d . . P C 1
H19A H 0.497145 0.300445 0.337654 0.113 Uiso 0.415(17) 1 calc R U P C 1
H19B H 0.535360 0.270333 0.421969 0.113 Uiso 0.415(17) 1 calc R U P C 1
C25 C 0.74136(18) 0.7262(2) 0.31802(16) 0.0807(7) Uani 1 1 d . . . . .
H25A H 0.790411 0.724423 0.305165 0.097 Uiso 0.532(14) 1 calc R U P D 1
H25B H 0.728973 0.809392 0.325875 0.097 Uiso 0.532(14) 1 calc R U P D 1
H25C H 0.723422 0.785026 0.345509 0.097 Uiso 0.468(14) 1 calc R U P D 2
H25D H 0.777086 0.765861 0.296851 0.097 Uiso 0.468(14) 1 calc R U P D 2
C12 C 1.00888(12) 0.2425(3) 0.56260(15) 0.0807(8) Uani 1 1 d . . . . .
H12A H 1.023832 0.324402 0.578249 0.121 Uiso 1 1 calc R U . . .
H12B H 1.048516 0.210096 0.543916 0.121 Uiso 1 1 calc R U . . .
H12C H 1.009572 0.194684 0.603391 0.121 Uiso 1 1 calc R U . . .
C23 C 0.6819(2) 0.5387(3) 0.27752(14) 0.0892(8) Uani 1 1 d . . . . .
H23A H 0.628404 0.497153 0.263695 0.107 Uiso 1 1 calc R U . . .
H23B H 0.713650 0.502677 0.251343 0.107 Uiso 1 1 calc R U . . .
C1 C 0.6139(4) -0.1029(5) 0.6078(4) 0.099(2) Uani 0.813(5) 1 d . . P A 1
H1A H 0.601199 -0.139003 0.560615 0.148 Uiso 0.813(5) 1 calc R U P A 1
H1B H 0.562633 -0.081453 0.613366 0.148 Uiso 0.813(5) 1 calc R U P A 1
H1C H 0.644651 -0.159496 0.645310 0.148 Uiso 0.813(5) 1 calc R U P A 1
C6 C 0.9384(2) -0.0215(4) 0.6478(2) 0.0742(10) Uani 0.813(5) 1 d . . P A 1
H6A H 0.945102 0.029615 0.611055 0.111 Uiso 0.813(5) 1 calc R U P A 1
H6B H 0.979288 -0.085264 0.659846 0.111 Uiso 0.813(5) 1 calc R U P A 1
H6C H 0.946356 0.025449 0.690792 0.111 Uiso 0.813(5) 1 calc R U P A 1
C7 C 0.8707(7) 0.3004(10) 0.6798(3) 0.077(2) Uani 0.670(16) 1 d D . P B 1
H7A H 0.874769 0.362886 0.714766 0.115 Uiso 0.670(16) 1 calc R U P B 1
H7B H 0.831271 0.240235 0.681507 0.115 Uiso 0.670(16) 1 calc R U P B 1
H7C H 0.924829 0.263756 0.691466 0.115 Uiso 0.670(16) 1 calc R U P B 1
C24 C 0.6691(2) 0.6684(3) 0.26140(14) 0.0939(9) Uani 1 1 d . . . . .
H24A H 0.668007 0.686083 0.212967 0.113 Uiso 1 1 calc R U . . .
H24B H 0.616832 0.695592 0.264236 0.113 Uiso 1 1 calc R U . . .
C5 C 0.8229(2) -0.1834(3) 0.53465(18) 0.0835(11) Uani 0.813(5) 1 d . . P A 1
H5A H 0.771448 -0.228553 0.519989 0.125 Uiso 0.813(5) 1 calc R U P A 1
H5B H 0.869592 -0.238237 0.548464 0.125 Uiso 0.813(5) 1 calc R U P A 1
H5C H 0.822686 -0.134046 0.494609 0.125 Uiso 0.813(5) 1 calc R U P A 1
C8 C 0.7354(2) 0.4483(6) 0.5663(4) 0.0729(18) Uani 0.670(16) 1 d D U P B 1
H8C H 0.741107 0.504710 0.604790 0.109 Uiso 0.670(16) 1 calc R U P B 1
H8A H 0.721834 0.491190 0.520943 0.109 Uiso 0.670(16) 1 calc R U P B 1
H8B H 0.691344 0.391862 0.561851 0.109 Uiso 0.670(16) 1 calc R U P B 1
C2 C 0.6001(3) 0.1461(4) 0.5536(3) 0.0904(14) Uani 0.813(5) 1 d . . P A 1
H2A H 0.628706 0.218879 0.550183 0.136 Uiso 0.813(5) 1 calc R U P A 1
H2B H 0.558334 0.164602 0.573338 0.136 Uiso 0.813(5) 1 calc R U P A 1
H2C H 0.573420 0.111149 0.505847 0.136 Uiso 0.813(5) 1 calc R U P A 1
C21 C 0.4791(10) 0.5335(13) 0.4029(8) 0.090(4) Uani 0.415(17) 1 d . U P C 1
H21A H 0.448642 0.576394 0.357695 0.108 Uiso 0.415(17) 1 calc R U P C 1
H21B H 0.467792 0.571788 0.442313 0.108 Uiso 0.415(17) 1 calc R U P C 1
C20 C 0.5624(9) 0.5335(14) 0.4172(9) 0.092(5) Uani 0.415(17) 1 d . . P C 1
H20A H 0.594022 0.547461 0.468956 0.110 Uiso 0.415(17) 1 calc R U P C 1
H20B H 0.576066 0.596847 0.389655 0.110 Uiso 0.415(17) 1 calc R U P C 1
C22 C 0.4536(8) 0.4014(10) 0.3960(10) 0.087(3) Uani 0.415(17) 1 d . U P C 1
H22A H 0.445918 0.374882 0.439875 0.105 Uiso 0.415(17) 1 calc R U P C 1
H22B H 0.401048 0.390098 0.354521 0.105 Uiso 0.415(17) 1 calc R U P C 1
C3 C 0.7116(4) 0.0688(5) 0.7129(3) 0.0952(18) Uani 0.813(5) 1 d . . P A 1
H3A H 0.745509 0.003676 0.741023 0.143 Uiso 0.813(5) 1 calc R U P A 1
H3B H 0.662986 0.078344 0.725082 0.143 Uiso 0.813(5) 1 calc R U P A 1
H3C H 0.743702 0.142236 0.723735 0.143 Uiso 0.813(5) 1 calc R U P A 1
C26 C 0.7539(5) 0.6522(6) 0.3824(4) 0.068(2) Uani 0.532(14) 1 d . . P D 1
H26A H 0.812599 0.651637 0.415142 0.082 Uiso 0.532(14) 1 calc R U P D 1
H26B H 0.720462 0.681981 0.408790 0.082 Uiso 0.532(14) 1 calc R U P D 1
C4 C 0.8283(3) -0.1887(4) 0.6842(2) 0.0941(13) Uani 0.813(5) 1 d . . P A 1
H4A H 0.830149 -0.142195 0.725839 0.141 Uiso 0.813(5) 1 calc R U P A 1
H4B H 0.875463 -0.242733 0.698466 0.141 Uiso 0.813(5) 1 calc R U P A 1
H4C H 0.777119 -0.234669 0.665924 0.141 Uiso 0.813(5) 1 calc R U P A 1
C6A C 0.9105(16) -0.071(2) 0.6206(17) 0.127(9) Uani 0.187(5) 1 d . U P A 2
H6AA H 0.907035 -0.084861 0.571552 0.191 Uiso 0.187(5) 1 calc R U P A 2
H6AB H 0.948821 -0.127929 0.653104 0.191 Uiso 0.187(5) 1 calc R U P A 2
H6AC H 0.930197 0.009716 0.635322 0.191 Uiso 0.187(5) 1 calc R U P A 2
C5A C 0.7631(15) -0.2356(17) 0.5923(15) 0.153(10) Uani 0.187(5) 1 d . U P A 2
H5AA H 0.708568 -0.240843 0.594886 0.230 Uiso 0.187(5) 1 calc R U P A 2
H5AB H 0.798900 -0.297225 0.622549 0.230 Uiso 0.187(5) 1 calc R U P A 2
H5AC H 0.757835 -0.246725 0.542574 0.230 Uiso 0.187(5) 1 calc R U P A 2
Si2A Si 0.8077(5) -0.0897(7) 0.6240(6) 0.078(2) Uani 0.187(5) 1 d . . P A 2
C4A C 0.8322(19) -0.109(2) 0.7241(12) 0.144(9) Uani 0.187(5) 1 d . U P A 2
H4AA H 0.788357 -0.155200 0.730764 0.215 Uiso 0.187(5) 1 calc R U P A 2
H4AB H 0.836095 -0.031204 0.746529 0.215 Uiso 0.187(5) 1 calc R U P A 2
H4AC H 0.884693 -0.151005 0.746304 0.215 Uiso 0.187(5) 1 calc R U P A 2
N1A N 0.7391(12) 0.031(2) 0.5853(12) 0.036(3) Uani 0.187(5) 1 d D . P A 2
Si1A Si 0.6593(9) 0.0523(16) 0.6065(9) 0.056(3) Uani 0.187(5) 1 d . . P A 2
C1A C 0.6889(16) 0.127(2) 0.6978(11) 0.083(6) Uani 0.187(5) 1 d . . P A 2
H1AA H 0.736311 0.085746 0.732872 0.124 Uiso 0.187(5) 1 calc R U P A 2
H1AB H 0.642312 0.122820 0.713205 0.124 Uiso 0.187(5) 1 calc R U P A 2
H1AC H 0.703106 0.209732 0.694220 0.124 Uiso 0.187(5) 1 calc R U P A 2
C2A C 0.5985(17) -0.0767(19) 0.5840(16) 0.086(8) Uani 0.187(5) 1 d . . P A 2
H2AA H 0.633203 -0.146096 0.603886 0.128 Uiso 0.187(5) 1 calc R U P A 2
H2AB H 0.555653 -0.071783 0.603943 0.128 Uiso 0.187(5) 1 calc R U P A 2
H2AC H 0.572689 -0.084050 0.531726 0.128 Uiso 0.187(5) 1 calc R U P A 2
C3A C 0.6250(9) 0.1818(11) 0.5838(7) 0.044(3) Uani 0.187(5) 1 d . . P A 2
H3AA H 0.577063 0.194740 0.596514 0.066 Uiso 0.187(5) 1 calc R U P A 2
H3AB H 0.667878 0.239682 0.608959 0.066 Uiso 0.187(5) 1 calc R U P A 2
H3AC H 0.608809 0.191314 0.531934 0.066 Uiso 0.187(5) 1 calc R U P A 2
C20A C 0.5476(6) 0.5353(8) 0.3842(7) 0.080(3) Uani 0.585(17) 1 d . . P C 2
H20C H 0.576497 0.584599 0.427042 0.097 Uiso 0.585(17) 1 calc R U P C 2
H20D H 0.556449 0.571576 0.343033 0.097 Uiso 0.585(17) 1 calc R U P C 2
C21A C 0.4664(5) 0.5347(8) 0.3710(6) 0.090(3) Uani 0.585(17) 1 d . . P C 2
H21C H 0.436268 0.585640 0.329260 0.108 Uiso 0.585(17) 1 calc R U P C 2
H21D H 0.456381 0.564491 0.413125 0.108 Uiso 0.585(17) 1 calc R U P C 2
C22A C 0.4401(4) 0.4146(6) 0.3564(6) 0.079(2) Uani 0.585(17) 1 d . . P C 2
H22C H 0.398656 0.406552 0.306958 0.094 Uiso 0.585(17) 1 calc R U P C 2
H22D H 0.415543 0.386766 0.390408 0.094 Uiso 0.585(17) 1 calc R U P C 2
C19A C 0.5127(6) 0.3478(7) 0.3649(5) 0.0641(19) Uani 0.585(17) 1 d . . P C 2
H19C H 0.516038 0.277787 0.395449 0.077 Uiso 0.585(17) 1 calc R U P C 2
H19D H 0.509552 0.319461 0.317500 0.077 Uiso 0.585(17) 1 calc R U P C 2
C26A C 0.7855(6) 0.6223(6) 0.3652(4) 0.068(2) Uani 0.468(14) 1 d . . P D 2
H26C H 0.831666 0.594930 0.352318 0.081 Uiso 0.468(14) 1 calc R U P D 2
H26D H 0.807770 0.645815 0.416362 0.081 Uiso 0.468(14) 1 calc R U P D 2
C8A C 0.7342(3) 0.4037(11) 0.5945(6) 0.054(3) Uani 0.330(16) 1 d D . P B 2
H8AA H 0.743573 0.460126 0.633754 0.081 Uiso 0.330(16) 1 calc R U P B 2
H8AB H 0.697320 0.439264 0.549335 0.081 Uiso 0.330(16) 1 calc R U P B 2
H8AC H 0.709033 0.331503 0.603907 0.081 Uiso 0.330(16) 1 calc R U P B 2
C9A C 0.8888(9) 0.5074(10) 0.5832(15) 0.052(3) Uani 0.330(16) 1 d D . P B 2
H9AA H 0.892127 0.558522 0.623429 0.078 Uiso 0.330(16) 1 calc R U P B 2
H9AB H 0.944470 0.489396 0.585804 0.078 Uiso 0.330(16) 1 calc R U P B 2
H9AC H 0.858016 0.547996 0.537905 0.078 Uiso 0.330(16) 1 calc R U P B 2
C7A C 0.8921(10) 0.292(2) 0.6759(6) 0.059(3) Uani 0.330(16) 1 d D . P B 2
H7AA H 0.898358 0.347644 0.714981 0.089 Uiso 0.330(16) 1 calc R U P B 2
H7AB H 0.861292 0.222365 0.680624 0.089 Uiso 0.330(16) 1 calc R U P B 2
H7AC H 0.946594 0.267499 0.678294 0.089 Uiso 0.330(16) 1 calc R U P B 2

loop_
_atom_site_aniso_label
_atom_site_aniso_U_11
_atom_site_aniso_U_22
_atom_site_aniso_U_33
_atom_site_aniso_U_23
_atom_site_aniso_U_13
_atom_site_aniso_U_12
Co1 0.03352(11) 0.03315(11) 0.03701(11) 0.00030(8) 0.01453(8) -0.00015(8)
Si4 0.0317(2) 0.0524(3) 0.0549(3) -0.0048(2) 0.0205(2) -0.00313(19)
Si3 0.0413(3) 0.0501(3) 0.0495(3) -0.0141(2) 0.0178(2) -0.0090(2)
Si1 0.0600(13) 0.0521(7) 0.0571(12) -0.0009(6) 0.0355(11) -0.0096(8)
Si2 0.0727(10) 0.0450(5) 0.0525(5) 0.0148(3) 0.0276(5) 0.0183(6)
Na06 0.0467(4) 0.0463(4) 0.0576(4) 0.0083(3) 0.0170(3) 0.0025(3)
F2 0.0779(8) 0.0533(7) 0.0502(6) 0.0056(5) 0.0206(6) -0.0151(6)
N2 0.0299(6) 0.0399(7) 0.0419(7) -0.0028(6) 0.0151(5) -0.0033(5)
F1 0.0826(9) 0.0662(8) 0.0898(10) -0.0197(7) 0.0286(8) -0.0370(7)
O1 0.0592(8) 0.0649(9) 0.0624(9) 0.0160(7) 0.0129(7) -0.0104(7)
N1 0.042(2) 0.0367(18) 0.0410(15) 0.0037(9) 0.0201(17) 0.0045(14)
O2 0.0505(8) 0.0508(8) 0.1306(15) 0.0118(9) 0.0364(9) 0.0028(7)
C13 0.0345(8) 0.0412(9) 0.0440(9) -0.0028(7) 0.0154(7) 0.0005(6)
C18 0.0472(9) 0.0459(10) 0.0495(10) -0.0027(8) 0.0194(8) -0.0055(8)
C14 0.0440(9) 0.0417(9) 0.0468(9) -0.0012(7) 0.0145(7) -0.0009(7)
C17 0.0466(10) 0.0479(10) 0.0653(12) -0.0111(9) 0.0175(9) -0.0110(8)
C16 0.0497(11) 0.0626(13) 0.0550(12) -0.0128(10) 0.0027(9) -0.0042(9)
C15 0.0627(12) 0.0609(12) 0.0432(10) 0.0029(9) 0.0072(9) 0.0009(10)
C10 0.0518(11) 0.0561(11) 0.0681(13) -0.0040(10) 0.0329(10) 0.0068(9)
C11 0.0737(14) 0.0604(13) 0.0878(16) -0.0029(11) 0.0540(13) -0.0135(11)
C9 0.051(3) 0.040(2) 0.054(3) -0.002(2) 0.011(3) -0.002(2)
C19 0.042(4) 0.084(6) 0.135(11) 0.063(7) 0.010(5) -0.001(3)
C25 0.0943(19) 0.0637(15) 0.096(2) 0.0127(14) 0.0497(16) -0.0019(13)
C12 0.0342(10) 0.110(2) 0.0909(18) -0.0215(15) 0.0163(11) 0.0027(11)
C23 0.114(2) 0.0799(18) 0.0589(15) 0.0037(13) 0.0164(15) 0.0024(16)
C1 0.110(4) 0.093(4) 0.096(4) 0.004(3) 0.042(3) -0.054(3)
C6 0.059(2) 0.085(3) 0.072(2) 0.0171(18) 0.0191(16) 0.0261(19)
C7 0.118(6) 0.073(3) 0.058(3) -0.018(2) 0.055(3) -0.034(4)
C24 0.133(3) 0.0842(19) 0.0558(14) 0.0176(13) 0.0268(16) 0.0091(18)
C5 0.122(3) 0.0530(17) 0.083(2) 0.0051(15) 0.047(2) 0.0351(18)
C8 0.058(2) 0.085(3) 0.087(4) -0.038(3) 0.040(2) -0.0102(19)
C2 0.081(3) 0.094(3) 0.123(4) -0.001(3) 0.069(3) 0.011(2)
C21 0.101(7) 0.078(5) 0.107(7) -0.027(6) 0.057(6) -0.009(5)
C20 0.056(5) 0.072(6) 0.127(10) -0.025(7) 0.011(6) 0.013(4)
C22 0.073(5) 0.084(5) 0.126(8) -0.010(6) 0.060(6) -0.005(4)
C3 0.107(4) 0.125(5) 0.079(3) -0.022(3) 0.065(3) -0.015(3)
C26 0.058(3) 0.072(3) 0.069(3) 0.006(3) 0.016(2) -0.014(3)
C4 0.127(3) 0.077(2) 0.084(3) 0.041(2) 0.048(2) 0.027(2)
C6A 0.104(15) 0.122(15) 0.169(18) 0.049(13) 0.067(13) 0.014(11)
C5A 0.148(15) 0.081(11) 0.196(18) -0.015(11) 0.025(12) 0.051(11)
Si2A 0.057(3) 0.073(3) 0.104(5) 0.031(3) 0.028(3) 0.008(2)
C4A 0.160(16) 0.147(16) 0.096(12) 0.036(12) 0.018(11) 0.036(14)
N1A 0.026(7) 0.029(5) 0.048(6) 0.012(4) 0.010(5) 0.018(5)
Si1A 0.058(6) 0.066(7) 0.047(3) -0.013(4) 0.024(4) -0.021(4)
C1A 0.089(13) 0.104(16) 0.056(10) -0.038(11) 0.027(9) -0.017(11)
C2A 0.112(16) 0.045(8) 0.15(2) 0.028(10) 0.106(18) 0.009(8)
C3A 0.047(6) 0.035(6) 0.059(7) 0.002(5) 0.030(6) 0.007(4)
C20A 0.053(4) 0.044(3) 0.140(8) 0.010(4) 0.033(5) 0.001(2)
C21A 0.064(3) 0.068(3) 0.112(6) -0.010(4) 0.006(4) 0.022(3)
C22A 0.045(2) 0.077(3) 0.106(5) -0.003(4) 0.020(3) 0.000(2)
C19A 0.057(3) 0.041(3) 0.079(4) 0.000(3) 0.009(3) 0.003(2)
C26A 0.071(4) 0.061(3) 0.072(4) -0.001(3) 0.028(3) -0.017(3)
C8A 0.053(4) 0.066(5) 0.054(5) -0.015(4) 0.033(3) -0.005(3)
C9A 0.055(6) 0.030(4) 0.058(6) 0.002(4) 0.009(6) 0.004(4)
C7A 0.081(7) 0.070(6) 0.036(4) -0.009(4) 0.032(4) -0.021(5)

loop_
_atom_type_symbol
_atom_type_description
_atom_type_scat_dispersion_real
_atom_type_scat_dispersion_imag
_atom_type_scat_source
C C 0.0033 0.0016 'International Tables Vol C Tables 4.2.6.8 and 6.1.1.4'
H H 0.0000 0.0000 'International Tables Vol C Tables 4.2.6.8 and 6.1.1.4'
Co Co 0.3494 0.9721 'International Tables Vol C Tables 4.2.6.8 and 6.1.1.4'
F F 0.0171 0.0103 'International Tables Vol C Tables 4.2.6.8 and 6.1.1.4'
N N 0.0061 0.0033 'International Tables Vol C Tables 4.2.6.8 and 6.1.1.4'
Na Na 0.0362 0.0249 'International Tables Vol C Tables 4.2.6.8 and 6.1.1.4'
O O 0.0106 0.0060 'International Tables Vol C Tables 4.2.6.8 and 6.1.1.4'
Si Si 0.0817 0.0704 'International Tables Vol C Tables 4.2.6.8 and 6.1.1.4'

loop_
_exptl_crystal_face_index_h
_exptl_crystal_face_index_k
_exptl_crystal_face_index_l
_exptl_crystal_face_perp_dist
-1 -1 0 0.1817
1 1 -1 0.1975
-1 -1 1 0.1859
-1 0 1 0.1148
1 0 -1 0.1009
0 -1 1 0.2169
0 1 -1 0.1850
-1 1 0 0.1610
1 -1 0 0.2493
1 -1 1 0.1982
0 0 1 0.0297
0 0 -1 0.0329
1 0 1 0.0612
-1 0 -1 0.0804
-6 13 17 0.1436
4 11 17 0.1275
1 0 0 0.0921
1 1 1 0.1456
0 1 1 0.1559
-1 0 0 0.1154
-1 -1 -1 0.1591
0 -1 -1 0.2269

loop_
_geom_angle_atom_site_label_1
_geom_angle_atom_site_label_2
_geom_angle_atom_site_label_3
_geom_angle
_geom_angle_site_symmetry_1
_geom_angle_site_symmetry_3
_geom_angle_publ_flag
N2 Co1 Na06 49.31(4) . . ?
N2 Co1 C13 120.34(6) . . ?
N1 Co1 Na06 156.40(16) . . ?
N1 Co1 N2 126.1(2) . . ?
N1 Co1 C13 113.5(2) . . ?
C13 Co1 Na06 77.80(5) . . ?
N1A Co1 Na06 147.7(6) . . ?
N1A Co1 N2 129.6(9) . . ?
N1A Co1 C13 109.7(9) . . ?
N2 Si4 Na06 45.26(5) . . ?
N2 Si4 C10 111.02(8) . . ?
N2 Si4 C11 111.93(9) . . ?
N2 Si4 C12 114.36(9) . . ?
C10 Si4 Na06 105.95(7) . . ?
C10 Si4 C11 106.19(10) . . ?
C10 Si4 C12 106.99(11) . . ?
C11 Si4 Na06 70.94(8) . . ?
C11 Si4 C12 105.84(13) . . ?
C12 Si4 Na06 146.35(9) . . ?
N2 Si3 Na06 49.47(5) . . ?
N2 Si3 C9 112.0(4) . . ?
N2 Si3 C7 115.2(4) . . ?
N2 Si3 C8 109.31(16) . . ?
N2 Si3 C8A 112.9(3) . . ?
N2 Si3 C9A 114.6(10) . . ?
N2 Si3 C7A 108.7(7) . . ?
C9 Si3 Na06 100.2(4) . . ?
C9 Si3 C8 101.8(3) . . ?
C7 Si3 Na06 152.7(4) . . ?
C7 Si3 C9 106.9(5) . . ?
C7 Si3 C8 110.8(3) . . ?
C8 Si3 Na06 65.1(2) . . ?
C8A Si3 Na06 79.9(4) . . ?
C9A Si3 Na06 93.7(8) . . ?
C9A Si3 C8A 108.6(7) . . ?
C9A Si3 C7A 109.1(10) . . ?
C7A Si3 Na06 154.7(8) . . ?
C7A Si3 C8A 102.2(6) . . ?
N1 Si1 C1 115.4(4) . . ?
N1 Si1 C2 109.1(3) . . ?
N1 Si1 C3 113.3(3) . . ?
C1 Si1 C2 102.9(3) . . ?
C3 Si1 C1 101.4(4) . . ?
C3 Si1 C2 114.3(3) . . ?
N1 Si2 C6 111.4(2) . . ?
N1 Si2 C5 110.8(2) . . ?
N1 Si2 C4 114.61(16) . . ?
C5 Si2 C6 107.7(2) . . ?
C5 Si2 C4 105.9(2) . . ?
C4 Si2 C6 105.9(2) . . ?
Co1 Na06 Si4 54.926(15) . . ?
Si3 Na06 Co1 58.455(16) . . ?
Si3 Na06 Si4 54.216(17) . . ?
F2 Na06 Co1 72.69(3) . . ?
F2 Na06 Si4 80.80(4) . . ?
F2 Na06 Si3 126.30(4) . . ?
F2 Na06 N2 94.97(5) . . ?
F2 Na06 O1 101.94(6) . . ?
F2 Na06 O2 97.96(6) . . ?
F2 Na06 C8 147.45(18) . . ?
N2 Na06 Co1 37.21(3) . . ?
N2 Na06 Si4 29.38(3) . . ?
N2 Na06 Si3 31.74(3) . . ?
N2 Na06 C8 64.27(9) . . ?
O1 Na06 Co1 163.04(5) . . ?
O1 Na06 Si4 108.74(5) . . ?
O1 Na06 Si3 118.04(5) . . ?
O1 Na06 N2 130.47(6) . . ?
O1 Na06 C8 110.61(18) . . ?
O2 Na06 Co1 105.96(5) . . ?
O2 Na06 Si4 160.49(5) . . ?
O2 Na06 Si3 114.82(6) . . ?
O2 Na06 N2 132.80(7) . . ?
O2 Na06 O1 90.61(6) . . ?
O2 Na06 C8 81.60(8) . . ?
C8 Na06 Co1 76.16(16) . . ?
C8 Na06 Si4 89.06(5) . . ?
C8 Na06 Si3 34.84(5) . . ?
C14 F2 Na06 122.92(10) . . ?
Co1 N2 Na06 93.48(5) . . ?
Si4 N2 Co1 111.79(7) . . ?
Si4 N2 Si3 122.46(8) . . ?
Si4 N2 Na06 105.36(7) . . ?
Si3 N2 Co1 117.95(7) . . ?
Si3 N2 Na06 98.79(6) . . ?
C23 O1 Na06 122.19(15) . . ?
C23 O1 C26 109.9(3) . . ?
C26 O1 Na06 124.8(3) . . ?
C26A O1 Na06 133.1(3) . . ?
C26A O1 C23 102.6(3) . . ?
Si1 N1 Co1 114.0(2) . . ?
Si2 N1 Co1 118.03(18) . . ?
Si2 N1 Si1 127.35(18) . . ?
C19 O2 Na06 127.2(6) . . ?
C19 O2 C20 110.2(10) . . ?
C20 O2 Na06 119.0(6) . . ?
C20A O2 Na06 125.3(4) . . ?
C19A O2 Na06 129.6(3) . . ?
C19A O2 C20A 101.2(6) . . ?
C18 C13 Co1 116.81(13) . . ?
C14 C13 Co1 130.91(13) . . ?
C14 C13 C18 112.16(16) . . ?
C13 C18 H18 119.2 . . ?
C17 C18 C13 121.58(18) . . ?
C17 C18 H18 119.2 . . ?
C13 C14 F2 117.67(15) . . ?
C13 C14 C15 127.81(18) . . ?
C15 C14 F2 114.52(17) . . ?
F1 C17 C18 118.53(19) . . ?
C16 C17 F1 117.94(18) . . ?
C16 C17 C18 123.52(19) . . ?
C17 C16 H16 121.4 . . ?
C17 C16 C15 117.18(18) . . ?
C15 C16 H16 121.4 . . ?
C14 C15 C16 117.75(19) . . ?
C14 C15 H15 121.1 . . ?
C16 C15 H15 121.1 . . ?
Si4 C10 H10A 109.5 . . ?
Si4 C10 H10B 109.5 . . ?
Si4 C10 H10C 109.5 . . ?
H10A C10 H10B 109.5 . . ?
H10A C10 H10C 109.5 . . ?
H10B C10 H10C 109.5 . . ?
Si4 C11 H11A 109.5 . . ?
Si4 C11 H11B 109.5 . . ?
Si4 C11 H11C 109.5 . . ?
H11A C11 H11B 109.5 . . ?
H11A C11 H11C 109.5 . . ?
H11B C11 H11C 109.5 . . ?
Si3 C9 H9A 109.5 . . ?
Si3 C9 H9B 109.5 . . ?
Si3 C9 H9C 109.5 . . ?
H9A C9 H9B 109.5 . . ?
H9A C9 H9C 109.5 . . ?
H9B C9 H9C 109.5 . . ?
O2 C19 H19A 110.5 . . ?
O2 C19 H19B 110.5 . . ?
H19A C19 H19B 108.7 . . ?
C22 C19 O2 106.0(11) . . ?
C22 C19 H19A 110.5 . . ?
C22 C19 H19B 110.5 . . ?
H25A C25 H25B 109.1 . . ?
H25C C25 H25D 109.1 . . ?
C24 C25 H25A 111.2 . . ?
C24 C25 H25B 111.2 . . ?
C24 C25 H25C 111.2 . . ?
C24 C25 H25D 111.2 . . ?
C24 C25 C26A 102.9(3) . . ?
C26 C25 H25A 111.2 . . ?
C26 C25 H25B 111.2 . . ?
C26 C25 C24 102.8(3) . . ?
C26A C25 H25C 111.2 . . ?
C26A C25 H25D 111.2 . . ?
Si4 C12 H12A 109.5 . . ?
Si4 C12 H12B 109.5 . . ?
Si4 C12 H12C 109.5 . . ?
H12A C12 H12B 109.5 . . ?
H12A C12 H12C 109.5 . . ?
H12B C12 H12C 109.5 . . ?
O1 C23 H23A 110.7 . . ?
O1 C23 H23B 110.7 . . ?
O1 C23 C24 105.1(2) . . ?
H23A C23 H23B 108.8 . . ?
C24 C23 H23A 110.7 . . ?
C24 C23 H23B 110.7 . . ?
Si1 C1 H1A 109.5 . . ?
Si1 C1 H1B 109.5 . . ?
Si1 C1 H1C 109.5 . . ?
H1A C1 H1B 109.5 . . ?
H1A C1 H1C 109.5 . . ?
H1B C1 H1C 109.5 . . ?
Si2 C6 H6A 109.5 . . ?
Si2 C6 H6B 109.5 . . ?
Si2 C6 H6C 109.5 . . ?
H6A C6 H6B 109.5 . . ?
H6A C6 H6C 109.5 . . ?
H6B C6 H6C 109.5 . . ?
Si3 C7 H7A 109.5 . . ?
Si3 C7 H7B 109.5 . . ?
Si3 C7 H7C 109.5 . . ?
H7A C7 H7B 109.5 . . ?
H7A C7 H7C 109.5 . . ?
H7B C7 H7C 109.5 . . ?
C25 C24 C23 104.3(2) . . ?
C25 C24 H24A 110.9 . . ?
C25 C24 H24B 110.9 . . ?
C23 C24 H24A 110.9 . . ?
C23 C24 H24B 110.9 . . ?
H24A C24 H24B 108.9 . . ?
Si2 C5 H5A 109.5 . . ?
Si2 C5 H5B 109.5 . . ?
Si2 C5 H5C 109.5 . . ?
H5A C5 H5B 109.5 . . ?
H5A C5 H5C 109.5 . . ?
H5B C5 H5C 109.5 . . ?
Si3 C8 H8C 109.5 . . ?
Si3 C8 H8A 109.5 . . ?
Si3 C8 H8B 109.5 . . ?
H8C C8 H8A 109.5 . . ?
H8C C8 H8B 109.5 . . ?
H8A C8 H8B 109.5 . . ?
Si1 C2 H2A 109.5 . . ?
Si1 C2 H2B 109.5 . . ?
Si1 C2 H2C 109.5 . . ?
H2A C2 H2B 109.5 . . ?
H2A C2 H2C 109.5 . . ?
H2B C2 H2C 109.5 . . ?
H21A C21 H21B 108.8 . . ?
C20 C21 H21A 110.6 . . ?
C20 C21 H21B 110.6 . . ?
C20 C21 C22 105.5(12) . . ?
C22 C21 H21A 110.6 . . ?
C22 C21 H21B 110.6 . . ?
O2 C20 H20A 110.3 . . ?
O2 C20 H20B 110.3 . . ?
C21 C20 O2 107.1(11) . . ?
C21 C20 H20A 110.3 . . ?
C21 C20 H20B 110.3 . . ?
H20A C20 H20B 108.5 . . ?
C19 C22 C21 107.8(10) . . ?
C19 C22 H22A 110.2 . . ?
C19 C22 H22B 110.2 . . ?
C21 C22 H22A 110.2 . . ?
C21 C22 H22B 110.2 . . ?
H22A C22 H22B 108.5 . . ?
Si1 C3 H3A 109.5 . . ?
Si1 C3 H3B 109.5 . . ?
Si1 C3 H3C 109.5 . . ?
H3A C3 H3B 109.5 . . ?
H3A C3 H3C 109.5 . . ?
H3B C3 H3C 109.5 . . ?
O1 C26 C25 104.3(5) . . ?
O1 C26 H26A 110.9 . . ?
O1 C26 H26B 110.9 . . ?
C25 C26 H26A 110.9 . . ?
C25 C26 H26B 110.9 . . ?
H26A C26 H26B 108.9 . . ?
Si2 C4 H4A 109.5 . . ?
Si2 C4 H4B 109.5 . . ?
Si2 C4 H4C 109.5 . . ?
H4A C4 H4B 109.5 . . ?
H4A C4 H4C 109.5 . . ?
H4B C4 H4C 109.5 . . ?
H6AA C6A H6AB 109.5 . . ?
H6AA C6A H6AC 109.5 . . ?
H6AB C6A H6AC 109.5 . . ?
Si2A C6A H6AA 109.5 . . ?
Si2A C6A H6AB 109.5 . . ?
Si2A C6A H6AC 109.5 . . ?
H5AA C5A H5AB 109.5 . . ?
H5AA C5A H5AC 109.5 . . ?
H5AB C5A H5AC 109.5 . . ?
Si2A C5A H5AA 109.5 . . ?
Si2A C5A H5AB 109.5 . . ?
Si2A C5A H5AC 109.5 . . ?
C6A Si2A C4A 102.8(14) . . ?
C5A Si2A C6A 112.7(14) . . ?
C5A Si2A C4A 99.2(14) . . ?
N1A Si2A C6A 113.7(10) . . ?
N1A Si2A C5A 113.9(13) . . ?
N1A Si2A C4A 113.1(12) . . ?
Si2A C4A H4AA 109.5 . . ?
Si2A C4A H4AB 109.5 . . ?
Si2A C4A H4AC 109.5 . . ?
H4AA C4A H4AB 109.5 . . ?
H4AA C4A H4AC 109.5 . . ?
H4AB C4A H4AC 109.5 . . ?
Si2A N1A Co1 119.1(7) . . ?
Si1A N1A Co1 120.5(9) . . ?
Si1A N1A Si2A 120.1(7) . . ?
N1A Si1A C1A 111.9(16) . . ?
N1A Si1A C2A 108.0(16) . . ?
C2A Si1A C1A 121.8(16) . . ?
C3A Si1A N1A 109.4(13) . . ?
C3A Si1A C1A 78.8(11) . . ?
C3A Si1A C2A 124.3(13) . . ?
Si1A C1A H1AA 109.5 . . ?
Si1A C1A H1AB 109.5 . . ?
Si1A C1A H1AC 109.5 . . ?
H1AA C1A H1AB 109.5 . . ?
H1AA C1A H1AC 109.5 . . ?
H1AB C1A H1AC 109.5 . . ?
Si1A C2A H2AA 109.5 . . ?
Si1A C2A H2AB 109.5 . . ?
Si1A C2A H2AC 109.5 . . ?
H2AA C2A H2AB 109.5 . . ?
H2AA C2A H2AC 109.5 . . ?
H2AB C2A H2AC 109.5 . . ?
Si1A C3A H3AA 109.5 . . ?
Si1A C3A H3AB 109.5 . . ?
Si1A C3A H3AC 109.5 . . ?
H3AA C3A H3AB 109.5 . . ?
H3AA C3A H3AC 109.5 . . ?
H3AB C3A H3AC 109.5 . . ?
O2 C20A H20C 109.1 . . ?
O2 C20A H20D 109.1 . . ?
H20C C20A H20D 107.9 . . ?
C21A C20A O2 112.3(7) . . ?
C21A C20A H20C 109.1 . . ?
C21A C20A H20D 109.1 . . ?
C20A C21A H21C 110.5 . . ?
C20A C21A H21D 110.5 . . ?
C20A C21A C22A 106.3(7) . . ?
H21C C21A H21D 108.7 . . ?
C22A C21A H21C 110.5 . . ?
C22A C21A H21D 110.5 . . ?
C21A C22A H22C 110.6 . . ?
C21A C22A H22D 110.6 . . ?
C21A C22A C19A 105.7(6) . . ?
H22C C22A H22D 108.7 . . ?
C19A C22A H22C 110.6 . . ?
C19A C22A H22D 110.6 . . ?
O2 C19A C22A 110.6(5) . . ?
O2 C19A H19C 109.5 . . ?
O2 C19A H19D 109.5 . . ?
C22A C19A H19C 109.5 . . ?
C22A C19A H19D 109.5 . . ?
H19C C19A H19D 108.1 . . ?
O1 C26A C25 106.4(5) . . ?
O1 C26A H26C 110.4 . . ?
O1 C26A H26D 110.4 . . ?
C25 C26A H26C 110.4 . . ?
C25 C26A H26D 110.4 . . ?
H26C C26A H26D 108.6 . . ?
Si3 C8A H8AA 109.5 . . ?
Si3 C8A H8AB 109.5 . . ?
Si3 C8A H8AC 109.5 . . ?
H8AA C8A H8AB 109.5 . . ?
H8AA C8A H8AC 109.5 . . ?
H8AB C8A H8AC 109.5 . . ?
Si3 C9A H9AA 109.5 . . ?
Si3 C9A H9AB 109.5 . . ?
Si3 C9A H9AC 109.5 . . ?
H9AA C9A H9AB 109.5 . . ?
H9AA C9A H9AC 109.5 . . ?
H9AB C9A H9AC 109.5 . . ?
Si3 C7A H7AA 109.5 . . ?
Si3 C7A H7AB 109.5 . . ?
Si3 C7A H7AC 109.5 . . ?
H7AA C7A H7AB 109.5 . . ?
H7AA C7A H7AC 109.5 . . ?
H7AB C7A H7AC 109.5 . . ?

loop_
_geom_bond_atom_site_label_1
_geom_bond_atom_site_label_2
_geom_bond_distance
_geom_bond_site_symmetry_2
_geom_bond_publ_flag
Co1 Na06 3.2794(7) . ?
Co1 N2 1.9867(13) . ?
Co1 N1 1.9381(17) . ?
Co1 C13 2.0526(17) . ?
Co1 N1A 1.938(2) . ?
Si4 Na06 3.3821(9) . ?
Si4 N2 1.7207(13) . ?
Si4 C10 1.865(2) . ?
Si4 C11 1.873(2) . ?
Si4 C12 1.882(2) . ?
Si3 Na06 3.2393(9) . ?
Si3 N2 1.7243(14) . ?
Si3 C9 1.874(2) . ?
Si3 C7 1.874(2) . ?
Si3 C8 1.879(2) . ?
Si3 C8A 1.875(2) . ?
Si3 C9A 1.875(2) . ?
Si3 C7A 1.875(2) . ?
Si1 N1 1.725(5) . ?
Si1 C1 1.894(7) . ?
Si1 C2 1.932(6) . ?
Si1 C3 1.855(7) . ?
Si2 N1 1.683(4) . ?
Si2 C6 1.877(4) . ?
Si2 C5 1.867(3) . ?
Si2 C4 1.868(3) . ?
Na06 F2 2.2526(14) . ?
Na06 N2 2.4913(15) . ?
Na06 O1 2.2839(16) . ?
Na06 O2 2.2746(17) . ?
Na06 C8 2.981(7) . ?
F2 C14 1.403(2) . ?
F1 C17 1.368(2) . ?
O1 C23 1.425(3) . ?
O1 C26 1.487(7) . ?
O1 C26A 1.407(6) . ?
O2 C19 1.435(15) . ?
O2 C20 1.466(16) . ?
O2 C20A 1.451(10) . ?
O2 C19A 1.390(9) . ?
C13 C18 1.412(2) . ?
C13 C14 1.370(2) . ?
C18 H18 0.9500 . ?
C18 C17 1.370(3) . ?
C14 C15 1.375(3) . ?
C17 C16 1.363(3) . ?
C16 H16 0.9500 . ?
C16 C15 1.386(3) . ?
C15 H15 0.9500 . ?
C10 H10A 0.9800 . ?
C10 H10B 0.9800 . ?
C10 H10C 0.9800 . ?
C11 H11A 0.9800 . ?
C11 H11B 0.9800 . ?
C11 H11C 0.9800 . ?
C9 H9A 0.9800 . ?
C9 H9B 0.9800 . ?
C9 H9C 0.9800 . ?
C19 H19A 0.9900 . ?
C19 H19B 0.9900 . ?
C19 C22 1.412(19) . ?
C25 H25A 0.9900 . ?
C25 H25B 0.9900 . ?
C25 H25C 0.9900 . ?
C25 H25D 0.9900 . ?
C25 C24 1.497(4) . ?
C25 C26 1.488(6) . ?
C25 C26A 1.524(8) . ?
C12 H12A 0.9800 . ?
C12 H12B 0.9800 . ?
C12 H12C 0.9800 . ?
C23 H23A 0.9900 . ?
C23 H23B 0.9900 . ?
C23 C24 1.498(4) . ?
C1 H1A 0.9800 . ?
C1 H1B 0.9800 . ?
C1 H1C 0.9800 . ?
C6 H6A 0.9800 . ?
C6 H6B 0.9800 . ?
C6 H6C 0.9800 . ?
C7 H7A 0.9800 . ?
C7 H7B 0.9800 . ?
C7 H7C 0.9800 . ?
C24 H24A 0.9900 . ?
C24 H24B 0.9900 . ?
C5 H5A 0.9800 . ?
C5 H5B 0.9800 . ?
C5 H5C 0.9800 . ?
C8 H8C 0.9800 . ?
C8 H8A 0.9800 . ?
C8 H8B 0.9800 . ?
C2 H2A 0.9800 . ?
C2 H2B 0.9800 . ?
C2 H2C 0.9800 . ?
C21 H21A 0.9900 . ?
C21 H21B 0.9900 . ?
C21 C20 1.38(2) . ?
C21 C22 1.548(18) . ?
C20 H20A 0.9900 . ?
C20 H20B 0.9900 . ?
C22 H22A 0.9900 . ?
C22 H22B 0.9900 . ?
C3 H3A 0.9800 . ?
C3 H3B 0.9800 . ?
C3 H3C 0.9800 . ?
C26 H26A 0.9900 . ?
C26 H26B 0.9900 . ?
C4 H4A 0.9800 . ?
C4 H4B 0.9800 . ?
C4 H4C 0.9800 . ?
C6A H6AA 0.9800 . ?
C6A H6AB 0.9800 . ?
C6A H6AC 0.9800 . ?
C6A Si2A 1.85(2) . ?
C5A H5AA 0.9800 . ?
C5A H5AB 0.9800 . ?
C5A H5AC 0.9800 . ?
C5A Si2A 1.83(2) . ?
Si2A C4A 1.91(2) . ?
Si2A N1A 1.789(15) . ?
C4A H4AA 0.9800 . ?
C4A H4AB 0.9800 . ?
C4A H4AC 0.9800 . ?
N1A Si1A 1.63(2) . ?
Si1A C1A 1.91(3) . ?
Si1A C2A 1.76(3) . ?
Si1A C3A 1.58(2) . ?
C1A H1AA 0.9800 . ?
C1A H1AB 0.9800 . ?
C1A H1AC 0.9800 . ?
C2A H2AA 0.9800 . ?
C2A H2AB 0.9800 . ?
C2A H2AC 0.9800 . ?
C3A H3AA 0.9800 . ?
C3A H3AB 0.9800 . ?
C3A H3AC 0.9800 . ?
C20A H20C 0.9900 . ?
C20A H20D 0.9900 . ?
C20A C21A 1.347(14) . ?
C21A H21C 0.9900 . ?
C21A H21D 0.9900 . ?
C21A C22A 1.427(12) . ?
C22A H22C 0.9900 . ?
C22A H22D 0.9900 . ?
C22A C19A 1.434(11) . ?
C19A H19C 0.9900 . ?
C19A H19D 0.9900 . ?
C26A H26C 0.9900 . ?
C26A H26D 0.9900 . ?
C8A H8AA 0.9800 . ?
C8A H8AB 0.9800 . ?
C8A H8AC 0.9800 . ?
C9A H9AA 0.9800 . ?
C9A H9AB 0.9800 . ?
C9A H9AC 0.9800 . ?
C7A H7AA 0.9800 . ?
C7A H7AB 0.9800 . ?
C7A H7AC 0.9800 . ?

loop_
_geom_torsion_atom_site_label_1
_geom_torsion_atom_site_label_2
_geom_torsion_atom_site_label_3
_geom_torsion_atom_site_label_4
_geom_torsion
_geom_torsion_site_symmetry_1
_geom_torsion_site_symmetry_2
_geom_torsion_site_symmetry_3
_geom_torsion_site_symmetry_4
_geom_torsion_publ_flag
Co1 C13 C18 C17 -176.68(15) . . . . ?
Co1 C13 C14 F2 -4.3(3) . . . . ?
Co1 C13 C14 C15 176.25(17) . . . . ?
Co1 N1A Si1A C1A -108.2(19) . . . . ?
Co1 N1A Si1A C2A 115(2) . . . . ?
Co1 N1A Si1A C3A -23(3) . . . . ?
Na06 Si4 N2 Co1 100.23(8) . . . . ?
Na06 Si4 N2 Si3 -111.26(11) . . . . ?
Na06 Si3 N2 Co1 -98.72(8) . . . . ?
Na06 Si3 N2 Si4 114.59(11) . . . . ?
Na06 F2 C14 C13 -38.8(2) . . . . ?
Na06 F2 C14 C15 140.66(15) . . . . ?
Na06 O1 C23 C24 151.6(2) . . . . ?
Na06 O1 C26 C25 -174.1(3) . . . . ?
Na06 O1 C26A C25 -156.7(2) . . . . ?
Na06 O2 C19 C22 162.1(7) . . . . ?
Na06 O2 C20 C21 -175.1(8) . . . . ?
Na06 O2 C20A C21A 179.3(6) . . . . ?
Na06 O2 C19A C22A -176.0(5) . . . . ?
F2 C14 C15 C16 179.94(18) . . . . ?
F1 C17 C16 C15 -179.22(19) . . . . ?
O1 C23 C24 C25 28.9(3) . . . . ?
O2 C19 C22 C21 7.2(12) . . . . ?
O2 C20A C21A C22A -13.8(12) . . . . ?
C13 C18 C17 F1 179.09(17) . . . . ?
C13 C18 C17 C16 0.2(3) . . . . ?
C13 C14 C15 C16 -0.6(3) . . . . ?
C18 C13 C14 F2 179.89(15) . . . . ?
C18 C13 C14 C15 0.5(3) . . . . ?
C18 C17 C16 C15 -0.4(3) . . . . ?
C14 C13 C18 C17 -0.3(3) . . . . ?
C17 C16 C15 C14 0.5(3) . . . . ?
C10 Si4 N2 Co1 8.31(11) . . . . ?
C10 Si4 N2 Si3 156.82(10) . . . . ?
C10 Si4 N2 Na06 -91.92(9) . . . . ?
C11 Si4 N2 Co1 126.78(10) . . . . ?
C11 Si4 N2 Si3 -84.71(12) . . . . ?
C11 Si4 N2 Na06 26.55(11) . . . . ?
C9 Si3 N2 Co1 176.7(3) . . . . ?
C9 Si3 N2 Si4 30.0(3) . . . . ?
C9 Si3 N2 Na06 -84.6(3) . . . . ?
C19 O2 C20 C21 -15.0(16) . . . . ?
C12 Si4 N2 Co1 -112.87(12) . . . . ?
C12 Si4 N2 Si3 35.64(15) . . . . ?
C12 Si4 N2 Na06 146.90(11) . . . . ?
C23 O1 C26 C25 -13.9(7) . . . . ?
C23 O1 C26A C25 40.4(7) . . . . ?
C1 Si1 N1 Co1 120.6(4) . . . . ?
C1 Si1 N1 Si2 -50.6(6) . . . . ?
C6 Si2 N1 Co1 62.7(4) . . . . ?
C6 Si2 N1 Si1 -126.5(5) . . . . ?
C7 Si3 N2 Co1 54.2(4) . . . . ?
C7 Si3 N2 Si4 -92.5(4) . . . . ?
C7 Si3 N2 Na06 152.9(4) . . . . ?
C24 C25 C26 O1 31.1(6) . . . . ?
C24 C25 C26A O1 -21.9(8) . . . . ?
C5 Si2 N1 Co1 -57.2(4) . . . . ?
C5 Si2 N1 Si1 113.6(5) . . . . ?
C8 Si3 N2 Co1 -71.3(4) . . . . ?
C8 Si3 N2 Si4 142.0(4) . . . . ?
C8 Si3 N2 Na06 27.4(3) . . . . ?
C2 Si1 N1 Co1 5.4(5) . . . . ?
C2 Si1 N1 Si2 -165.7(4) . . . . ?
C20 O2 C19 C22 4.1(13) . . . . ?
C20 C21 C22 C19 -16.5(14) . . . . ?
C22 C21 C20 O2 18.4(15) . . . . ?
C3 Si1 N1 Co1 -123.1(4) . . . . ?
C3 Si1 N1 Si2 65.7(6) . . . . ?
C26 O1 C23 C24 -9.3(5) . . . . ?
C26 C25 C24 C23 -37.1(5) . . . . ?
C4 Si2 N1 Co1 -177.0(3) . . . . ?
C4 Si2 N1 Si1 -6.2(6) . . . . ?
C6A Si2A N1A Co1 27(3) . . . . ?
C6A Si2A N1A Si1A -159(2) . . . . ?
C5A Si2A N1A Co1 -104.0(19) . . . . ?
C5A Si2A N1A Si1A 70(3) . . . . ?
Si2A N1A Si1A C1A 78(2) . . . . ?
Si2A N1A Si1A C2A -58(2) . . . . ?
Si2A N1A Si1A C3A 163.6(17) . . . . ?
C4A Si2A N1A Co1 143.7(17) . . . . ?
C4A Si2A N1A Si1A -43(3) . . . . ?
C20A O2 C19A C22A -17.8(9) . . . . ?
C20A C21A C22A C19A 2.0(10) . . . . ?
C21A C22A C19A O2 10.8(9) . . . . ?
C19A O2 C20A C21A 19.8(11) . . . . ?
C26A O1 C23 C24 -43.1(6) . . . . ?
C26A C25 C24 C23 -4.3(6) . . . . ?
C8A Si3 N2 Co1 -46.3(5) . . . . ?
C8A Si3 N2 Si4 167.0(5) . . . . ?
C8A Si3 N2 Na06 52.4(5) . . . . ?
C9A Si3 N2 Co1 -171.3(5) . . . . ?
C9A Si3 N2 Si4 42.0(6) . . . . ?
C9A Si3 N2 Na06 -72.6(5) . . . . ?
C7A Si3 N2 Co1 66.4(6) . . . . ?
C7A Si3 N2 Si4 -80.3(6) . . . . ?
C7A Si3 N2 Na06 165.1(6) . . . . ?

loop_
_exptl_oxdiff_crystal_face_indexfrac_h
_exptl_oxdiff_crystal_face_indexfrac_k
_exptl_oxdiff_crystal_face_indexfrac_l
_exptl_oxdiff_crystal_face_x
_exptl_oxdiff_crystal_face_y
_exptl_oxdiff_crystal_face_z
-0.9989 -0.9989 -0.0002 0.0069 -0.0744 -0.0160
0.9989 0.9987 -0.9983 -0.0431 0.0634 0.0120
-0.9989 -0.9987 0.9983 0.0431 -0.0634 -0.0120
-0.9987 0.0001 0.9986 0.0255 -0.0214 0.0312
0.9987 -0.0001 -0.9986 -0.0255 0.0214 -0.0312
-0.0001 -0.9987 0.9981 0.0537 -0.0310 -0.0391
0.0001 0.9987 -0.9981 -0.0537 0.0310 0.0391
-0.9987 0.9988 0.0005 -0.0282 0.0096 0.0704
0.9987 -0.9988 -0.0005 0.0282 -0.0096 -0.0704
0.9987 -0.9987 0.9979 0.0644 0.0014 -0.0663
0.0001 0.0001 0.9984 0.0361 0.0110 0.0041
-0.0001 -0.0001 -0.9984 -0.0361 -0.0110 -0.0041
0.9989 0.0001 0.9983 0.0468 0.0434 -0.0231
-0.9989 -0.0001 -0.9983 -0.0468 -0.0434 0.0231
-6.3027 12.7899 16.9045 0.3192 0.5188 0.7930
3.5640 10.9198 17.1970 0.4680 0.7635 0.4450
0.9988 0.0000 -0.0002 0.0106 0.0324 -0.0272
0.9990 0.9990 0.9986 0.0292 0.0854 0.0201
0.0002 0.9989 0.9988 0.0185 0.0530 0.0472
-0.9988 -0.0000 0.0002 -0.0106 -0.0324 0.0272
-0.9990 -0.9990 -0.9986 -0.0292 -0.0854 -0.0201
-0.0002 -0.9989 -0.9988 -0.0185 -0.0530 -0.0472
